data_7202835
loop_
_publ_author_name
'Mahmoudi, Ghodrat'
'Morsali, Ali'
'Hunter, Allen D.'
'Zeller, Matthias'

_publ_section_title
;
 Mercury(ii) coordination polymers generated from 1,4-bis(2 or 3 or
 4-pyridyl)-2,3-diaza-1,3-butadiene ligands
;
_journal_issue 8
_journal_name_full CrystEngComm
_journal_page_first 704
_journal_paper_doi 10.1039/b702569f
_journal_volume 9
_journal_year 2007
_chemical_formula_sum 'C12 H10 Br2 Hg N4'
_chemical_formula_weight 570.65
_chemical_name_systematic
;

?

;
_space_group_IT_number 14
_symmetry_cell_setting monoclinic
_symmetry_space_group_name_Hall '-P 2yn'
_symmetry_space_group_name_H-M 'P 1 21/n 1'
_atom_sites_solution_hydrogens geom
_atom_sites_solution_primary direct
_atom_sites_solution_secondary difmap
_audit_creation_method SHELXL-97
_cell_angle_alpha 90.00
_cell_angle_beta 93.3320(10)
_cell_angle_gamma 90.00
_cell_formula_units_Z 4
_cell_length_a 4.9173(4)
_cell_length_b 23.3133(17)
_cell_length_c 12.9459(9)
_cell_measurement_reflns_used 7951
_cell_measurement_temperature 100(2)
_cell_measurement_theta_max 30.60
_cell_measurement_theta_min 2.35
_cell_volume 1481.59(19)
_computing_cell_refinement 'SAINT+ 6.45 (Bruker, 2003)'
_computing_data_collection 'SMART 5.630 (Bruker, 1997-2002)'
_computing_data_reduction 'SAINT+ 6.45'
_computing_molecular_graphics 'SHELXTL 6.14'
_computing_publication_material 'SHELXTL 6.14'
_computing_structure_refinement 'SHELXTL 6.14'
_computing_structure_solution 'SHELXTL 6.14 (Bruker, 2000-2003)'
_diffrn_ambient_temperature 100(2)
_diffrn_measured_fraction_theta_full 0.995
_diffrn_measured_fraction_theta_max 0.995
_diffrn_measurement_device_type 'Bruker AXS SMART APEX CCD diffractometer'
_diffrn_measurement_method '\w scans'
_diffrn_radiation_monochromator graphite
_diffrn_radiation_source 'fine-focus sealed tube'
_diffrn_radiation_type MoK\a
_diffrn_radiation_wavelength 0.71073
_diffrn_reflns_av_R_equivalents 0.0299
_diffrn_reflns_av_sigmaI/netI 0.0307
_diffrn_reflns_limit_h_max 6
_diffrn_reflns_limit_h_min -6
_diffrn_reflns_limit_k_max 31
_diffrn_reflns_limit_k_min -31
_diffrn_reflns_limit_l_max 17
_diffrn_reflns_limit_l_min -16
_diffrn_reflns_number 12211
_diffrn_reflns_theta_full 28.28
_diffrn_reflns_theta_max 28.28
_diffrn_reflns_theta_min 1.75
_diffrn_standards_decay_% 0
_diffrn_standards_number 0
_exptl_absorpt_coefficient_mu 15.773
_exptl_absorpt_correction_T_max 0.110
_exptl_absorpt_correction_T_min 0.047
_exptl_absorpt_correction_type multi-scan
_exptl_absorpt_process_details 'SADABS in SAINT+ (Bruker, 2003)'
_exptl_crystal_colour yellow
_exptl_crystal_density_diffrn 2.558
_exptl_crystal_density_method 'not measured'
_exptl_crystal_description block
_exptl_crystal_F_000 1040
_exptl_crystal_size_max 0.26
_exptl_crystal_size_mid 0.18
_exptl_crystal_size_min 0.14
_refine_diff_density_max 1.806
_refine_diff_density_min -0.645
_refine_diff_density_rms 0.164
_refine_ls_extinction_method none
_refine_ls_goodness_of_fit_ref 1.041
_refine_ls_hydrogen_treatment constr
_refine_ls_matrix_type full
_refine_ls_number_parameters 172
_refine_ls_number_reflns 3668
_refine_ls_number_restraints 0
_refine_ls_restrained_S_all 1.041
_refine_ls_R_factor_all 0.0295
_refine_ls_R_factor_gt 0.0241
_refine_ls_shift/su_max 0.001
_refine_ls_shift/su_mean 0.000
_refine_ls_structure_factor_coef Fsqd
_refine_ls_weighting_details 'calc w=1/[\s^2^(Fo^2^)+(0.0279P)^2^+0.2234P] where P=(Fo^2^+2Fc^2^)/3'
_refine_ls_weighting_scheme calc
_refine_ls_wR_factor_gt 0.0532
_refine_ls_wR_factor_ref 0.0548
_reflns_number_gt 3283
_reflns_number_total 3668
_reflns_threshold_expression >I>2\s(I)
_cod_data_source_file b702569f.txt
_cod_data_source_block 06mz282m
_cod_depositor_comments
;
The following automatic conversions were performed:
'_symmetry_cell_setting' value 'Monoclinic' changed to 'monoclinic'
according to '/home/saulius/struct/CIF-dictionaries/cif_core.dic'
dictionary named 'cif_core.dic' version 2.4.1 from 2010-06-29.

Automatic conversion script
Id: cif_fix_enum 1527 2010-12-29 10:47:43Z saulius 
;
_cod_original_sg_symbol_H-M P2(1)/n
_cod_database_code 7202835

loop_
_symmetry_equiv_pos_as_xyz
'x, y, z'
'-x+1/2, y+1/2, -z+1/2'
'-x, -y, -z'
'x-1/2, -y-1/2, z-1/2'

loop_
_atom_site_label
_atom_site_type_symbol
_atom_site_fract_x
_atom_site_fract_y
_atom_site_fract_z
_atom_site_U_iso_or_equiv
_atom_site_adp_type
_atom_site_occupancy
_atom_site_symmetry_multiplicity
_atom_site_calc_flag
_atom_site_refinement_flags
_atom_site_disorder_assembly
_atom_site_disorder_group
Br1 Br -0.10714(8) 0.402450(16) 0.06234(3) 0.01736(9) Uani 1 1 d . . .
Br2 Br 0.07125(8) 0.383176(17) 0.43057(3) 0.02079(9) Uani 1 1 d . . .
C1 C 0.4458(8) 0.29274(16) 0.1160(3) 0.0178(8) Uani 1 1 d . . .
H1 H 0.3340 0.3073 0.0598 0.021 Uiso 1 1 calc R . .
C2 C 0.6315(8) 0.25028(16) 0.0965(3) 0.0193(8) Uani 1 1 d . . .
H2 H 0.6435 0.2357 0.0284 0.023 Uiso 1 1 calc R . .
C3 C 0.8007(7) 0.22914(15) 0.1773(3) 0.0166(8) Uani 1 1 d . . .
C4 C 0.7683(8) 0.25161(17) 0.2761(3) 0.0198(8) Uani 1 1 d . . .
H4 H 0.8796 0.2384 0.3337 0.024 Uiso 1 1 calc R . .
C5 C 0.5722(8) 0.29325(16) 0.2891(3) 0.0190(8) Uani 1 1 d . . .
H5 H 0.5485 0.3073 0.3569 0.023 Uiso 1 1 calc R . .
C6 C 1.0007(7) 0.18386(16) 0.1597(3) 0.0180(8) Uani 1 1 d . . .
H6 H 1.0118 0.1676 0.0928 0.022 Uiso 1 1 calc R . .
C7 C 1.4990(8) 0.10812(15) 0.2803(3) 0.0172(8) Uani 1 1 d . . .
H7 H 1.4884 0.1273 0.3447 0.021 Uiso 1 1 calc R . .
C8 C 1.9249(7) -0.01122(17) 0.1783(3) 0.0173(8) Uani 1 1 d . . .
H8 H 1.9441 -0.0320 0.1160 0.021 Uiso 1 1 calc R . .
C9 C 1.7269(7) 0.03167(16) 0.1796(3) 0.0179(8) Uani 1 1 d . . .
H9 H 1.6111 0.0395 0.1200 0.021 Uiso 1 1 calc R . .
C10 C 1.7033(7) 0.06273(15) 0.2706(3) 0.0147(7) Uani 1 1 d . . .
C11 C 1.8782(7) 0.04966(16) 0.3558(3) 0.0156(7) Uani 1 1 d . . .
H11 H 1.8686 0.0705 0.4185 0.019 Uiso 1 1 calc R . .
C12 C 2.0667(7) 0.00576(16) 0.3480(3) 0.0168(8) Uani 1 1 d . . .
H12 H 2.1843 -0.0033 0.4065 0.020 Uiso 1 1 calc R . .
Hg1 Hg 0.11430(3) 0.394500(6) 0.240313(11) 0.01487(5) Uani 1 1 d . . .
N1 N 0.4155(6) 0.31440(14) 0.2106(3) 0.0168(7) Uani 1 1 d . . .
N2 N 1.1597(6) 0.16652(14) 0.2349(3) 0.0188(7) Uani 1 1 d . . .
N3 N 1.3356(7) 0.12250(14) 0.2047(3) 0.0188(7) Uani 1 1 d . . .
N4 N 2.0879(6) -0.02421(13) 0.2607(3) 0.0154(6) Uani 1 1 d . . .

loop_
_atom_site_aniso_label
_atom_site_aniso_U_11
_atom_site_aniso_U_22
_atom_site_aniso_U_33
_atom_site_aniso_U_23
_atom_site_aniso_U_13
_atom_site_aniso_U_12
Br1 0.01984(18) 0.01638(18) 0.01559(19) 0.00090(14) -0.00133(15) -0.00004(14)
Br2 0.0303(2) 0.01722(19) 0.01468(19) 0.00114(14) 0.00021(16) 0.00055(15)
C1 0.0203(18) 0.0132(18) 0.020(2) 0.0019(15) -0.0013(16) -0.0008(15)
C2 0.0214(19) 0.0144(18) 0.022(2) -0.0034(16) 0.0013(16) 0.0015(15)
C3 0.0159(17) 0.0090(17) 0.025(2) 0.0007(15) -0.0002(16) -0.0007(14)
C4 0.0196(18) 0.018(2) 0.021(2) 0.0002(16) -0.0035(16) 0.0037(15)
C5 0.0219(19) 0.0139(18) 0.021(2) -0.0030(15) 0.0003(16) 0.0002(15)
C6 0.0203(18) 0.0100(17) 0.024(2) -0.0020(15) 0.0032(16) 0.0013(14)
C7 0.0220(19) 0.0123(18) 0.018(2) 0.0044(15) 0.0042(16) 0.0019(14)
C8 0.0178(18) 0.0165(19) 0.018(2) 0.0007(15) 0.0018(16) 0.0014(14)
C9 0.0159(17) 0.0154(18) 0.022(2) 0.0012(16) -0.0015(15) 0.0002(14)
C10 0.0165(17) 0.0100(17) 0.0178(19) 0.0031(14) 0.0031(15) -0.0010(14)
C11 0.0218(18) 0.0109(17) 0.0143(19) 0.0014(14) 0.0025(15) 0.0029(14)
C12 0.0178(17) 0.0147(18) 0.018(2) 0.0025(15) -0.0010(15) 0.0007(14)
Hg1 0.01858(8) 0.01077(8) 0.01516(8) 0.00060(5) 0.00014(6) -0.00040(5)
N1 0.0157(15) 0.0139(16) 0.0209(18) -0.0022(13) 0.0017(13) -0.0010(12)
N2 0.0194(16) 0.0122(16) 0.0248(19) 0.0011(13) 0.0024(14) 0.0028(12)
N3 0.0179(15) 0.0118(15) 0.027(2) -0.0003(14) 0.0056(14) 0.0007(12)
N4 0.0152(15) 0.0121(15) 0.0190(17) 0.0003(13) 0.0014(13) -0.0020(12)

loop_
_atom_type_symbol
_atom_type_description
_atom_type_scat_dispersion_real
_atom_type_scat_dispersion_imag
_atom_type_scat_source
C C 0.0033 0.0016 'International Tables Vol C Tables 4.2.6.8 and 6.1.1.4'
H H 0.0000 0.0000 'International Tables Vol C Tables 4.2.6.8 and 6.1.1.4'
N N 0.0061 0.0033 'International Tables Vol C Tables 4.2.6.8 and 6.1.1.4'
Br Br -0.2901 2.4595 'International Tables Vol C Tables 4.2.6.8 and 6.1.1.4'
Hg Hg -2.3894 9.2266 'International Tables Vol C Tables 4.2.6.8 and 6.1.1.4'

loop_
_geom_angle_atom_site_label_1
_geom_angle_atom_site_label_2
_geom_angle_atom_site_label_3
_geom_angle
_geom_angle_site_symmetry_1
_geom_angle_site_symmetry_3
_geom_angle_publ_flag
N1 C1 C2 123.2(4) . . ?
N1 C1 H1 118.4 . . ?
C2 C1 H1 118.4 . . ?
C1 C2 C3 119.3(4) . . ?
C1 C2 H2 120.3 . . ?
C3 C2 H2 120.3 . . ?
C2 C3 C4 117.4(3) . . ?
C2 C3 C6 121.0(4) . . ?
C4 C3 C6 121.6(4) . . ?
C5 C4 C3 119.4(4) . . ?
C5 C4 H4 120.3 . . ?
C3 C4 H4 120.3 . . ?
N1 C5 C4 122.8(4) . . ?
N1 C5 H5 118.6 . . ?
C4 C5 H5 118.6 . . ?
N2 C6 C3 119.6(4) . . ?
N2 C6 H6 120.2 . . ?
C3 C6 H6 120.2 . . ?
N3 C7 C10 121.8(4) . . ?
N3 C7 H7 119.1 . . ?
C10 C7 H7 119.1 . . ?
N4 C8 C9 122.7(4) . . ?
N4 C8 H8 118.6 . . ?
C9 C8 H8 118.6 . . ?
C10 C9 C8 118.4(4) . . ?
C10 C9 H9 120.8 . . ?
C8 C9 H9 120.8 . . ?
C11 C10 C9 118.5(3) . . ?
C11 C10 C7 118.9(4) . . ?
C9 C10 C7 122.5(4) . . ?
C12 C11 C10 119.2(4) . . ?
C12 C11 H11 120.4 . . ?
C10 C11 H11 120.4 . . ?
N4 C12 C11 122.1(4) . . ?
N4 C12 H12 119.0 . . ?
C11 C12 H12 119.0 . . ?
N4 Hg1 N1 103.24(11) 2_755 . ?
N4 Hg1 Br1 99.80(8) 2_755 . ?
N1 Hg1 Br1 98.53(8) . . ?
N4 Hg1 Br2 100.12(8) 2_755 . ?
N1 Hg1 Br2 99.33(8) . . ?
Br1 Hg1 Br2 149.317(15) . . ?
C5 N1 C1 117.8(3) . . ?
C5 N1 Hg1 119.6(3) . . ?
C1 N1 Hg1 122.4(3) . . ?
C6 N2 N3 112.1(3) . . ?
C7 N3 N2 110.3(3) . . ?
C8 N4 C12 119.0(3) . . ?
C8 N4 Hg1 121.0(3) . 2_745 ?
C12 N4 Hg1 119.7(2) . 2_745 ?

loop_
_geom_bond_atom_site_label_1
_geom_bond_atom_site_label_2
_geom_bond_distance
_geom_bond_site_symmetry_2
_geom_bond_publ_flag
Br1 Hg1 2.4974(4) . ?
Br2 Hg1 2.4984(4) . ?
C1 N1 1.341(5) . ?
C1 C2 1.380(5) . ?
C1 H1 0.9500 . ?
C2 C3 1.389(5) . ?
C2 H2 0.9500 . ?
C3 C4 1.400(6) . ?
C3 C6 1.470(5) . ?
C4 C5 1.385(5) . ?
C4 H4 0.9500 . ?
C5 N1 1.334(5) . ?
C5 H5 0.9500 . ?
C6 N2 1.278(5) . ?
C6 H6 0.9500 . ?
C7 N3 1.275(5) . ?
C7 C10 1.469(5) . ?
C7 H7 0.9500 . ?
C8 N4 1.332(5) . ?
C8 C9 1.396(5) . ?
C8 H8 0.9500 . ?
C9 C10 1.393(5) . ?
C9 H9 0.9500 . ?
C10 C11 1.392(5) . ?
C11 C12 1.388(5) . ?
C11 H11 0.9500 . ?
C12 N4 1.338(5) . ?
C12 H12 0.9500 . ?
Hg1 N4 2.395(3) 2_755 ?
Hg1 N1 2.428(3) . ?
N2 N3 1.412(4) . ?
N4 Hg1 2.395(3) 2_745 ?

loop_
_geom_torsion_atom_site_label_1
_geom_torsion_atom_site_label_2
_geom_torsion_atom_site_label_3
_geom_torsion_atom_site_label_4
_geom_torsion
_geom_torsion_site_symmetry_1
_geom_torsion_site_symmetry_2
_geom_torsion_site_symmetry_3
_geom_torsion_site_symmetry_4
_geom_torsion_publ_flag
N1 C1 C2 C3 -1.3(6) . . . . ?
C1 C2 C3 C4 1.4(6) . . . . ?
C1 C2 C3 C6 179.9(4) . . . . ?
C2 C3 C4 C5 0.0(6) . . . . ?
C6 C3 C4 C5 -178.4(4) . . . . ?
C3 C4 C5 N1 -1.8(6) . . . . ?
C2 C3 C6 N2 177.8(4) . . . . ?
C4 C3 C6 N2 -3.8(6) . . . . ?
N4 C8 C9 C10 1.2(6) . . . . ?
C8 C9 C10 C11 0.1(5) . . . . ?
C8 C9 C10 C7 -179.1(3) . . . . ?
N3 C7 C10 C11 179.1(4) . . . . ?
N3 C7 C10 C9 -1.7(6) . . . . ?
C9 C10 C11 C12 -1.0(5) . . . . ?
C7 C10 C11 C12 178.2(3) . . . . ?
C10 C11 C12 N4 0.6(6) . . . . ?
C4 C5 N1 C1 2.0(6) . . . . ?
C4 C5 N1 Hg1 -173.3(3) . . . . ?
C2 C1 N1 C5 -0.5(6) . . . . ?
C2 C1 N1 Hg1 174.7(3) . . . . ?
N4 Hg1 N1 C5 80.3(3) 2_755 . . . ?
Br1 Hg1 N1 C5 -177.5(3) . . . . ?
Br2 Hg1 N1 C5 -22.5(3) . . . . ?
N4 Hg1 N1 C1 -94.9(3) 2_755 . . . ?
Br1 Hg1 N1 C1 7.4(3) . . . . ?
Br2 Hg1 N1 C1 162.3(3) . . . . ?
C3 C6 N2 N3 179.2(3) . . . . ?
C10 C7 N3 N2 179.5(3) . . . . ?
C6 N2 N3 C7 177.1(3) . . . . ?
C9 C8 N4 C12 -1.6(6) . . . . ?
C9 C8 N4 Hg1 172.5(3) . . . 2_745 ?
C11 C12 N4 C8 0.6(5) . . . . ?
C11 C12 N4 Hg1 -173.6(3) . . . 2_745 ?
